data_7201147
loop_
_publ_author_name
'Peuronen, Anssi'
'Lahtinen, Manu'
'Valkonen, Jussi'

_publ_section_title
;
 The conformational polymorphism and weak interactions in solid state
 structures of ten new monomeric and dimeric substituted
 dibenzyldimethylammonium chloridopalladate salts
;
_journal_issue 11
_journal_name_full CrystEngComm
_journal_page_first 2344
_journal_paper_doi 10.1039/b905421a
_journal_volume 11
_journal_year 2009
_chemical_formula_moiety '2(C16 H20 N), Cl4 Pd'
_chemical_formula_sum 'C32 H40 Cl4 N2 Pd'
_chemical_formula_weight 700.86
_chemical_name_systematic
;
?
;
_space_group_IT_number 2
_symmetry_cell_setting triclinic
_symmetry_space_group_name_Hall '-P 1'
_symmetry_space_group_name_H-M 'P -1'
_atom_sites_solution_hydrogens geom
_atom_sites_solution_primary direct
_atom_sites_solution_secondary difmap
_audit_creation_method SHELXL-97
_cell_angle_alpha 63.85(3)
_cell_angle_beta 82.50(3)
_cell_angle_gamma 65.19(3)
_cell_formula_units_Z 1
_cell_length_a 8.6420(17)
_cell_length_b 10.201(2)
_cell_length_c 10.998(2)
_cell_measurement_temperature 153(2)
_cell_volume 788.2(4)
_computing_cell_refinement DENZO-SMN
_computing_data_collection Collect
_computing_data_reduction DENZO-SMN
_computing_molecular_graphics 'Diamond 3.0'
_computing_structure_refinement 'SHELXL-97 (Sheldrick, 1997)'
_computing_structure_solution SHELXS-97
_diffrn_ambient_temperature 153(2)
_diffrn_measured_fraction_theta_full 0.996
_diffrn_measured_fraction_theta_max 0.996
_diffrn_measurement_device_type 'Kappa APEX II'
_diffrn_radiation_monochromator graphite
_diffrn_radiation_source 'fine-focus sealed tube'
_diffrn_radiation_type MoK\a
_diffrn_radiation_wavelength 0.71073
_diffrn_reflns_av_R_equivalents 0.0415
_diffrn_reflns_av_sigmaI/netI 0.0581
_diffrn_reflns_limit_h_max 11
_diffrn_reflns_limit_h_min -11
_diffrn_reflns_limit_k_max 13
_diffrn_reflns_limit_k_min -12
_diffrn_reflns_limit_l_max 14
_diffrn_reflns_limit_l_min -13
_diffrn_reflns_number 11388
_diffrn_reflns_theta_full 28.78
_diffrn_reflns_theta_max 28.78
_diffrn_reflns_theta_min 2.07
_exptl_absorpt_coefficient_mu 0.952
_exptl_absorpt_correction_T_max 0.8037
_exptl_absorpt_correction_T_min 0.7504
_exptl_absorpt_correction_type multi-scan
_exptl_absorpt_process_details 'Denzo (Z. Otwinowski, 2003)'
_exptl_crystal_colour Yellow
_exptl_crystal_density_diffrn 1.476
_exptl_crystal_density_method 'not measured'
_exptl_crystal_description Block
_exptl_crystal_F_000 360
_exptl_crystal_size_max 0.32
_exptl_crystal_size_mid 0.28
_exptl_crystal_size_min 0.24
_refine_diff_density_max 0.373
_refine_diff_density_min -0.550
_refine_diff_density_rms 0.091
_refine_ls_extinction_method none
_refine_ls_goodness_of_fit_ref 1.048
_refine_ls_hydrogen_treatment constr
_refine_ls_matrix_type full
_refine_ls_number_parameters 180
_refine_ls_number_reflns 4087
_refine_ls_number_restraints 0
_refine_ls_restrained_S_all 1.048
_refine_ls_R_factor_all 0.0481
_refine_ls_R_factor_gt 0.0380
_refine_ls_shift/su_max 0.001
_refine_ls_shift/su_mean 0.000
_refine_ls_structure_factor_coef Fsqd
_refine_ls_weighting_details 'calc w=1/[\s^2^(Fo^2^)+(0.0218P)^2^+0.4361P] where P=(Fo^2^+2Fc^2^)/3'
_refine_ls_weighting_scheme calc
_refine_ls_wR_factor_gt 0.0778
_refine_ls_wR_factor_ref 0.0816
_reflns_number_gt 3483
_reflns_number_total 4087
_reflns_threshold_expression >2\s(I)
_cod_data_source_file b905421a.txt
_cod_data_source_block 1b
_cod_original_cell_volume 788.3(3)
_cod_database_code 7201147

loop_
_symmetry_equiv_pos_as_xyz
'x, y, z'
'-x, -y, -z'

loop_
_atom_site_label
_atom_site_type_symbol
_atom_site_fract_x
_atom_site_fract_y
_atom_site_fract_z
_atom_site_U_iso_or_equiv
_atom_site_adp_type
_atom_site_occupancy
_atom_site_symmetry_multiplicity
_atom_site_calc_flag
_atom_site_refinement_flags
_atom_site_disorder_assembly
_atom_site_disorder_group
Pd1 Pd 1.0000 0.5000 0.5000 0.02042(8) Uani 1 2 d S . .
Cl2 Cl 1.19423(8) 0.23638(7) 0.57795(7) 0.02873(15) Uani 1 1 d . . .
Cl1 Cl 0.83225(8) 0.43826(8) 0.68070(7) 0.02923(15) Uani 1 1 d . . .
N1 N 0.6948(3) 0.1624(2) 0.5834(2) 0.0223(4) Uani 1 1 d . . .
C31 C 0.5944(3) 0.1849(3) 0.7039(3) 0.0252(5) Uani 1 1 d . . .
H31A H 0.5987 0.2773 0.7100 0.030 Uiso 1 1 calc R . .
H31B H 0.4732 0.2108 0.6862 0.030 Uiso 1 1 calc R . .
C12 C 0.8813(3) 0.1059(3) 0.6141(3) 0.0255(5) Uani 1 1 d . . .
H12A H 0.9237 -0.0015 0.6891 0.038 Uiso 1 1 calc R . .
H12B H 0.8993 0.1792 0.6398 0.038 Uiso 1 1 calc R . .
H12C H 0.9432 0.1028 0.5334 0.038 Uiso 1 1 calc R . .
C21 C 0.6283(3) 0.3265(3) 0.4622(3) 0.0258(5) Uani 1 1 d . . .
H21A H 0.5025 0.3671 0.4517 0.031 Uiso 1 1 calc R . .
H21B H 0.6541 0.4008 0.4827 0.031 Uiso 1 1 calc R . .
C22 C 0.7005(3) 0.3298(3) 0.3291(3) 0.0271(6) Uani 1 1 d . . .
C32 C 0.6595(3) 0.0418(3) 0.8377(3) 0.0255(5) Uani 1 1 d . . .
C11 C 0.6653(4) 0.0439(3) 0.5552(3) 0.0299(6) Uani 1 1 d . . .
H11A H 0.7236 0.0362 0.4744 0.045 Uiso 1 1 calc R . .
H11B H 0.5425 0.0788 0.5393 0.045 Uiso 1 1 calc R . .
H11C H 0.7104 -0.0609 0.6332 0.045 Uiso 1 1 calc R . .
C34 C 0.6704(4) -0.2145(3) 1.0044(3) 0.0332(6) Uani 1 1 d . . .
H34 H 0.6385 -0.3014 1.0310 0.040 Uiso 1 1 calc R . .
C37 C 0.7674(3) 0.0364(3) 0.9260(3) 0.0296(6) Uani 1 1 d . . .
H37 H 0.8011 0.1221 0.8995 0.036 Uiso 1 1 calc R . .
C36 C 0.8252(4) -0.0924(4) 1.0510(3) 0.0340(6) Uani 1 1 d . . .
H36 H 0.8973 -0.0943 1.1106 0.041 Uiso 1 1 calc R . .
C25 C 0.8274(4) 0.3415(3) 0.0795(3) 0.0407(7) Uani 1 1 d . . .
H25 H 0.8717 0.3440 -0.0049 0.049 Uiso 1 1 calc R . .
C35 C 0.7782(3) -0.2192(4) 1.0899(3) 0.0333(6) Uani 1 1 d . . .
H35 H 0.8200 -0.3089 1.1752 0.040 Uiso 1 1 calc R . .
C23 C 0.8512(4) 0.3510(3) 0.2897(3) 0.0306(6) Uani 1 1 d . . .
H23 H 0.9116 0.3618 0.3485 0.037 Uiso 1 1 calc R . .
C33 C 0.6083(3) -0.0839(3) 0.8799(3) 0.0294(6) Uani 1 1 d . . .
H33 H 0.5308 -0.0799 0.8232 0.035 Uiso 1 1 calc R . .
C24 C 0.9141(4) 0.3564(3) 0.1664(3) 0.0366(7) Uani 1 1 d . . .
H24 H 1.0174 0.3705 0.1412 0.044 Uiso 1 1 calc R . .
C27 C 0.6117(4) 0.3174(4) 0.2393(3) 0.0367(7) Uani 1 1 d . . .
H27 H 0.5073 0.3052 0.2633 0.044 Uiso 1 1 calc R . .
C26 C 0.6760(4) 0.3228(4) 0.1157(3) 0.0422(8) Uani 1 1 d . . .
H26 H 0.6158 0.3137 0.0556 0.051 Uiso 1 1 calc R . .

loop_
_atom_site_aniso_label
_atom_site_aniso_U_11
_atom_site_aniso_U_22
_atom_site_aniso_U_33
_atom_site_aniso_U_23
_atom_site_aniso_U_13
_atom_site_aniso_U_12
Pd1 0.01427(13) 0.02465(15) 0.02754(16) -0.01636(12) 0.00053(10) -0.00678(11)
Cl2 0.0184(3) 0.0266(3) 0.0420(4) -0.0182(3) 0.0004(3) -0.0057(3)
Cl1 0.0230(3) 0.0333(3) 0.0322(4) -0.0168(3) 0.0054(3) -0.0103(3)
N1 0.0161(10) 0.0249(11) 0.0309(12) -0.0188(10) 0.0028(8) -0.0058(8)
C31 0.0162(12) 0.0330(14) 0.0346(15) -0.0239(12) 0.0065(10) -0.0085(11)
C12 0.0150(12) 0.0294(13) 0.0318(14) -0.0156(12) 0.0034(10) -0.0068(10)
C21 0.0214(13) 0.0245(13) 0.0301(14) -0.0161(11) -0.0013(10) -0.0025(10)
C22 0.0247(13) 0.0234(13) 0.0290(14) -0.0145(11) -0.0039(11) -0.0009(11)
C32 0.0171(12) 0.0320(14) 0.0313(14) -0.0197(12) 0.0053(10) -0.0080(10)
C11 0.0289(14) 0.0360(15) 0.0407(16) -0.0290(14) 0.0064(12) -0.0152(12)
C34 0.0261(14) 0.0366(15) 0.0408(17) -0.0204(14) 0.0079(12) -0.0139(12)
C37 0.0212(13) 0.0399(16) 0.0365(16) -0.0231(13) 0.0062(11) -0.0142(12)
C36 0.0230(14) 0.0502(18) 0.0317(15) -0.0213(14) 0.0014(11) -0.0134(13)
C25 0.0466(19) 0.0364(16) 0.0329(16) -0.0199(14) 0.0061(14) -0.0071(14)
C35 0.0239(14) 0.0397(16) 0.0332(15) -0.0167(13) 0.0046(12) -0.0099(12)
C23 0.0293(15) 0.0286(14) 0.0353(16) -0.0151(13) -0.0023(12) -0.0102(12)
C33 0.0218(13) 0.0402(16) 0.0356(15) -0.0244(13) 0.0055(11) -0.0131(12)
C24 0.0300(15) 0.0317(15) 0.0373(17) -0.0098(13) 0.0039(13) -0.0088(12)
C27 0.0301(15) 0.0482(18) 0.0373(16) -0.0237(15) 0.0006(12) -0.0146(14)
C26 0.0449(19) 0.0541(19) 0.0369(17) -0.0296(16) -0.0010(14) -0.0166(16)

loop_
_atom_type_symbol
_atom_type_description
_atom_type_scat_dispersion_real
_atom_type_scat_dispersion_imag
_atom_type_scat_source
C C 0.0033 0.0016 'International Tables Vol C Tables 4.2.6.8 and 6.1.1.4'
H H 0.0000 0.0000 'International Tables Vol C Tables 4.2.6.8 and 6.1.1.4'
N N 0.0061 0.0033 'International Tables Vol C Tables 4.2.6.8 and 6.1.1.4'
Cl Cl 0.1484 0.1585 'International Tables Vol C Tables 4.2.6.8 and 6.1.1.4'
Pd Pd -0.9988 1.0072 'International Tables Vol C Tables 4.2.6.8 and 6.1.1.4'

loop_
_geom_angle_atom_site_label_1
_geom_angle_atom_site_label_2
_geom_angle_atom_site_label_3
_geom_angle
_geom_angle_site_symmetry_1
_geom_angle_site_symmetry_3
_geom_angle_publ_flag
Cl2 Pd1 Cl2 180.0 2_766 . ?
Cl2 Pd1 Cl1 88.24(4) 2_766 . ?
Cl2 Pd1 Cl1 91.76(4) . . ?
Cl2 Pd1 Cl1 91.76(4) 2_766 2_766 ?
Cl2 Pd1 Cl1 88.24(4) . 2_766 ?
Cl1 Pd1 Cl1 180.000(1) . 2_766 ?
C11 N1 C12 109.67(19) . . ?
C11 N1 C21 110.54(19) . . ?
C12 N1 C21 110.2(2) . . ?
C11 N1 C31 110.35(19) . . ?
C12 N1 C31 109.90(19) . . ?
C21 N1 C31 106.15(18) . . ?
C32 C31 N1 114.1(2) . . ?
C32 C31 H31A 108.7 . . ?
N1 C31 H31A 108.7 . . ?
C32 C31 H31B 108.7 . . ?
N1 C31 H31B 108.7 . . ?
H31A C31 H31B 107.6 . . ?
N1 C12 H12A 109.5 . . ?
N1 C12 H12B 109.5 . . ?
H12A C12 H12B 109.5 . . ?
N1 C12 H12C 109.5 . . ?
H12A C12 H12C 109.5 . . ?
H12B C12 H12C 109.5 . . ?
C22 C21 N1 115.22(19) . . ?
C22 C21 H21A 108.5 . . ?
N1 C21 H21A 108.5 . . ?
C22 C21 H21B 108.5 . . ?
N1 C21 H21B 108.5 . . ?
H21A C21 H21B 107.5 . . ?
C23 C22 C27 118.5(3) . . ?
C23 C22 C21 121.7(2) . . ?
C27 C22 C21 119.8(3) . . ?
C33 C32 C37 118.8(3) . . ?
C33 C32 C31 121.4(2) . . ?
C37 C32 C31 119.7(2) . . ?
N1 C11 H11A 109.5 . . ?
N1 C11 H11B 109.5 . . ?
H11A C11 H11B 109.5 . . ?
N1 C11 H11C 109.5 . . ?
H11A C11 H11C 109.5 . . ?
H11B C11 H11C 109.5 . . ?
C35 C34 C33 120.5(3) . . ?
C35 C34 H34 119.7 . . ?
C33 C34 H34 119.7 . . ?
C36 C37 C32 120.6(3) . . ?
C36 C37 H37 119.7 . . ?
C32 C37 H37 119.7 . . ?
C37 C36 C35 120.1(3) . . ?
C37 C36 H36 120.0 . . ?
C35 C36 H36 120.0 . . ?
C24 C25 C26 119.8(3) . . ?
C24 C25 H25 120.1 . . ?
C26 C25 H25 120.1 . . ?
C34 C35 C36 119.8(3) . . ?
C34 C35 H35 120.1 . . ?
C36 C35 H35 120.1 . . ?
C24 C23 C22 120.9(3) . . ?
C24 C23 H23 119.5 . . ?
C22 C23 H23 119.5 . . ?
C34 C33 C32 120.1(3) . . ?
C34 C33 H33 120.0 . . ?
C32 C33 H33 120.0 . . ?
C23 C24 C25 120.3(3) . . ?
C23 C24 H24 119.9 . . ?
C25 C24 H24 119.9 . . ?
C26 C27 C22 120.1(3) . . ?
C26 C27 H27 119.9 . . ?
C22 C27 H27 119.9 . . ?
C25 C26 C27 120.4(3) . . ?
C25 C26 H26 119.8 . . ?
C27 C26 H26 119.8 . . ?

loop_
_geom_bond_atom_site_label_1
_geom_bond_atom_site_label_2
_geom_bond_distance
_geom_bond_site_symmetry_2
_geom_bond_publ_flag
Pd1 Cl2 2.3108(13) 2_766 ?
Pd1 Cl2 2.3108(13) . ?
Pd1 Cl1 2.3150(10) . ?
Pd1 Cl1 2.3150(10) 2_766 ?
N1 C11 1.494(3) . ?
N1 C12 1.494(3) . ?
N1 C21 1.528(3) . ?
N1 C31 1.537(3) . ?
C31 C32 1.499(4) . ?
C31 H31A 0.9900 . ?
C31 H31B 0.9900 . ?
C12 H12A 0.9800 . ?
C12 H12B 0.9800 . ?
C12 H12C 0.9800 . ?
C21 C22 1.507(3) . ?
C21 H21A 0.9900 . ?
C21 H21B 0.9900 . ?
C22 C23 1.391(4) . ?
C22 C27 1.404(4) . ?
C32 C33 1.398(4) . ?
C32 C37 1.400(4) . ?
C11 H11A 0.9800 . ?
C11 H11B 0.9800 . ?
C11 H11C 0.9800 . ?
C34 C35 1.381(4) . ?
C34 C33 1.386(4) . ?
C34 H34 0.9500 . ?
C37 C36 1.379(4) . ?
C37 H37 0.9500 . ?
C36 C35 1.389(4) . ?
C36 H36 0.9500 . ?
C25 C24 1.381(4) . ?
C25 C26 1.383(4) . ?
C25 H25 0.9500 . ?
C35 H35 0.9500 . ?
C23 C24 1.380(4) . ?
C23 H23 0.9500 . ?
C33 H33 0.9500 . ?
C24 H24 0.9500 . ?
C27 C26 1.386(4) . ?
C27 H27 0.9500 . ?
C26 H26 0.9500 . ?

loop_
_geom_torsion_atom_site_label_1
_geom_torsion_atom_site_label_2
_geom_torsion_atom_site_label_3
_geom_torsion_atom_site_label_4
_geom_torsion
_geom_torsion_site_symmetry_1
_geom_torsion_site_symmetry_2
_geom_torsion_site_symmetry_3
_geom_torsion_site_symmetry_4
_geom_torsion_publ_flag
C11 N1 C31 C32 68.7(3) . . . . ?
C12 N1 C31 C32 -52.3(3) . . . . ?
C21 N1 C31 C32 -171.5(2) . . . . ?
C11 N1 C21 C22 -55.9(3) . . . . ?
C12 N1 C21 C22 65.5(3) . . . . ?
C31 N1 C21 C22 -175.6(2) . . . . ?
N1 C21 C22 C23 -87.8(3) . . . . ?
N1 C21 C22 C27 94.6(3) . . . . ?
N1 C31 C32 C33 -84.5(3) . . . . ?
N1 C31 C32 C37 98.7(3) . . . . ?
C33 C32 C37 C36 1.5(4) . . . . ?
C31 C32 C37 C36 178.3(2) . . . . ?
C32 C37 C36 C35 0.7(4) . . . . ?
C33 C34 C35 C36 -0.2(4) . . . . ?
C37 C36 C35 C34 -1.4(4) . . . . ?
C27 C22 C23 C24 -1.3(4) . . . . ?
C21 C22 C23 C24 -178.9(2) . . . . ?
C35 C34 C33 C32 2.4(4) . . . . ?
C37 C32 C33 C34 -3.0(4) . . . . ?
C31 C32 C33 C34 -179.8(2) . . . . ?
C22 C23 C24 C25 0.3(4) . . . . ?
C26 C25 C24 C23 0.7(5) . . . . ?
C23 C22 C27 C26 1.3(4) . . . . ?
C21 C22 C27 C26 179.0(3) . . . . ?
C24 C25 C26 C27 -0.7(5) . . . . ?
C22 C27 C26 C25 -0.4(5) . . . . ?
